data_7009271
loop_
_publ_author_name
'Uhl, Werner'
'Benter, Maike'
'Pr\"ott, Malte'

_publ_section_title
;
 Replacement of CO ligands by the isolobal gallium(I) compound GaR
 [R&#x2005;=&#x2005;C(SiMe3)3], formation of the transition metal
 gallium compounds Mn2(CO)8(\m-GaR)2 and Fe3(CO)9(\m-CO)(\m-GaR)2
;
_journal_issue 5
_journal_name_full 'Journal of the Chemical Society, Dalton Transactions'
_journal_page_first 643
_journal_paper_doi 10.1039/a909658b
_journal_year 2000
_chemical_formula_sum 'C33 H54 F2.5 Fe3 Ga2 O10 Si6'
_chemical_formula_weight 1133.79
_chemical_name_systematic
; 
 ? 
;
_space_group_IT_number 2
_symmetry_cell_setting triclinic
_symmetry_space_group_name_Hall '-P 1'
_symmetry_space_group_name_H-M 'P -1'
_atom_sites_solution_hydrogens geom
_atom_sites_solution_primary direct
_atom_sites_solution_secondary difmap
_audit_creation_method SHELXL-97
_cell_angle_alpha 75.71(2)
_cell_angle_beta 80.740(10)
_cell_angle_gamma 74.490(10)
_cell_formula_units_Z 2
_cell_length_a 9.3853(9)
_cell_length_b 14.757(2)
_cell_length_c 19.118(2)
_cell_measurement_temperature 213
_cell_volume 2459.6(5)
_computing_structure_refinement 'SHELXL-97 (Sheldrick, 1997)'
_computing_structure_solution 'SHELXS-97 (Sheldrick, 1990)'
_diffrn_ambient_temperature 293(2)
_diffrn_measured_fraction_theta_full 0.915
_diffrn_measured_fraction_theta_max 0.915
_diffrn_radiation_monochromator graphite
_diffrn_radiation_source 'fine-focus sealed tube'
_diffrn_radiation_type MoK\a
_diffrn_radiation_wavelength 0.71073
_diffrn_reflns_av_R_equivalents 0.0863
_diffrn_reflns_av_sigmaI/netI 0.0606
_diffrn_reflns_limit_h_max 11
_diffrn_reflns_limit_h_min -11
_diffrn_reflns_limit_k_max 18
_diffrn_reflns_limit_k_min -18
_diffrn_reflns_limit_l_max 23
_diffrn_reflns_limit_l_min -23
_diffrn_reflns_number 29842
_diffrn_reflns_theta_full 26.06
_diffrn_reflns_theta_max 26.06
_diffrn_reflns_theta_min 2.21
_exptl_absorpt_coefficient_mu 2.146
_exptl_crystal_colour red
_exptl_crystal_density_diffrn 1.531
_exptl_crystal_density_method 'not measured'
_exptl_crystal_F_000 1157
_exptl_crystal_size_max 1.6
_exptl_crystal_size_mid 0.4
_exptl_crystal_size_min 0.2
_refine_diff_density_max 0.765
_refine_diff_density_min -0.732
_refine_diff_density_rms 0.091
_refine_ls_extinction_method none
_refine_ls_goodness_of_fit_ref 0.674
_refine_ls_hydrogen_treatment mixed
_refine_ls_matrix_type full
_refine_ls_number_parameters 532
_refine_ls_number_reflns 8916
_refine_ls_number_restraints 0
_refine_ls_restrained_S_all 0.674
_refine_ls_R_factor_all 0.0434
_refine_ls_R_factor_gt 0.0327
_refine_ls_shift/su_max 1.061
_refine_ls_shift/su_mean 0.012
_refine_ls_structure_factor_coef Fsqd
_refine_ls_weighting_details 'w=1/[\s^2^(Fo^2^)+(0.1000P)^2^+0.0000P] where P=(Fo^2^+2Fc^2^)/3'
_refine_ls_weighting_scheme calc
_refine_ls_wR_factor_gt 0.0849
_refine_ls_wR_factor_ref 0.0944
_reflns_number_gt 7207
_reflns_number_total 8916
_reflns_threshold_expression >2sigma(I)
_cod_data_source_file a909658b.txt
_cod_data_source_block Fe3(CO)9((-CO)((-GaR)2
_cod_depositor_comments
;
The following automatic conversions were performed:

'_refine_ls_weighting_scheme' value 'calc
w=1/[\s^2^(Fo^2^)+(0.1000P)^2^+0.0000P] where P=(Fo^2^+2Fc^2^)/3' was
changed to 'calc'. New tag '_refine_ls_weighting_details' was
created. The value of the new tag was set to
'w=1/[\s^2^(Fo^2^)+(0.1000P)^2^+0.0000P] where P=(Fo^2^+2Fc^2^)/3'.

Automatic conversion script
Id: cif_fix_values 3143 2015-03-26 13:38:13Z robertas 
;
_cod_original_cell_volume 2459.7(5)
_cod_original_sg_symbol_H-M P-1
_cod_original_formula_sum 'C33 H54 F2.50 Fe3 Ga2 O10 Si6'
_cod_database_code 7009271

loop_
_symmetry_equiv_pos_as_xyz
'x, y, z'
'-x, -y, -z'

loop_
_atom_site_label
_atom_site_type_symbol
_atom_site_fract_x
_atom_site_fract_y
_atom_site_fract_z
_atom_site_U_iso_or_equiv
_atom_site_adp_type
_atom_site_occupancy
_atom_site_calc_flag
_atom_site_refinement_flags
_atom_site_disorder_assembly
_atom_site_disorder_group
Ga1 Ga 0.13432(3) 0.078460(19) 0.699997(13) 0.01941(8) Uani 1 d . . .
Ga2 Ga 0.25537(3) -0.257528(19) 0.800140(14) 0.02129(8) Uani 1 d . . .
Fe1 Fe 0.22482(4) -0.09108(2) 0.741607(17) 0.01917(9) Uani 1 d . . .
Fe2 Fe 0.07823(4) -0.16136(3) 0.873990(18) 0.02360(10) Uani 1 d . . .
Fe3 Fe 0.01140(4) 0.02737(3) 0.817970(18) 0.02238(10) Uani 1 d . . .
C1 C 0.1376(3) 0.19347(18) 0.62066(13) 0.0228(5) Uani 1 d . . .
Si11 Si -0.01306(10) 0.29570(5) 0.65000(5) 0.03417(19) Uani 1 d . . .
C111 C -0.2008(4) 0.2671(2) 0.67741(18) 0.0421(8) Uani 1 d . . .
H11A H -0.1900 0.1990 0.6838 0.051 Uiso 1 calc R . .
H11B H -0.2652 0.3010 0.6402 0.051 Uiso 1 calc R . .
H11C H -0.2429 0.2866 0.7221 0.051 Uiso 1 calc R . .
C112 C 0.0377(4) 0.3309(3) 0.7288(2) 0.0527(10) Uani 1 d . . .
H11D H -0.0407 0.3818 0.7430 0.063 Uiso 1 calc R . .
H11E H 0.1280 0.3525 0.7150 0.063 Uiso 1 calc R . .
H11F H 0.0517 0.2763 0.7688 0.063 Uiso 1 calc R . .
C113 C -0.0479(5) 0.4070(3) 0.5761(2) 0.0626(12) Uani 1 d . . .
H11G H -0.1124 0.4591 0.5958 0.075 Uiso 1 calc R . .
H11H H -0.0940 0.3954 0.5389 0.075 Uiso 1 calc R . .
H11I H 0.0447 0.4233 0.5559 0.075 Uiso 1 calc R . .
Si12 Si 0.10079(9) 0.16991(6) 0.53234(4) 0.02889(17) Uani 1 d . . .
C121 C 0.1987(4) 0.0475(2) 0.51691(16) 0.0411(8) Uani 1 d . . .
H12A H 0.1559 0.0001 0.5512 0.049 Uiso 1 calc R . .
H12B H 0.3022 0.0356 0.5230 0.049 Uiso 1 calc R . .
H12C H 0.1886 0.0440 0.4686 0.049 Uiso 1 calc R . .
C122 C -0.0999(4) 0.1761(3) 0.5298(2) 0.0521(9) Uani 1 d . . .
H12D H -0.1571 0.2407 0.5296 0.063 Uiso 1 calc R . .
H12E H -0.1338 0.1331 0.5718 0.063 Uiso 1 calc R . .
H12F H -0.1120 0.1577 0.4867 0.063 Uiso 1 calc R . .
C123 C 0.1575(5) 0.2581(3) 0.45128(17) 0.0484(9) Uani 1 d . . .
H12G H 0.1304 0.2467 0.4084 0.058 Uiso 1 calc R . .
H12H H 0.2631 0.2506 0.4472 0.058 Uiso 1 calc R . .
H12I H 0.1081 0.3224 0.4566 0.058 Uiso 1 calc R . .
Si13 Si 0.33156(9) 0.21317(6) 0.61547(4) 0.02800(17) Uani 1 d . . .
C131 C 0.4761(4) 0.1352(2) 0.56319(18) 0.0405(7) Uani 1 d . . .
H13A H 0.4506 0.1472 0.5145 0.049 Uiso 1 calc R . .
H13B H 0.4818 0.0688 0.5860 0.049 Uiso 1 calc R . .
H13C H 0.5706 0.1494 0.5620 0.049 Uiso 1 calc R . .
C132 C 0.3422(4) 0.3399(2) 0.5715(2) 0.0463(8) Uani 1 d . . .
H13D H 0.4425 0.3457 0.5689 0.056 Uiso 1 calc R . .
H13E H 0.2776 0.3831 0.5996 0.056 Uiso 1 calc R . .
H13F H 0.3120 0.3558 0.5234 0.056 Uiso 1 calc R . .
C133 C 0.3963(4) 0.1839(3) 0.70801(17) 0.0432(8) Uani 1 d . . .
H13G H 0.4033 0.1170 0.7292 0.052 Uiso 1 calc R . .
H13H H 0.3267 0.2223 0.7381 0.052 Uiso 1 calc R . .
H13I H 0.4922 0.1975 0.7041 0.052 Uiso 1 calc R . .
C2 C 0.3525(3) -0.39148(18) 0.79118(14) 0.0256(5) Uani 1 d . . .
Si21 Si 0.34242(10) -0.40831(6) 0.69684(4) 0.03316(19) Uani 1 d . . .
C211 C 0.3791(4) -0.3078(2) 0.62029(16) 0.0422(8) Uani 1 d . . .
H21A H 0.4711 -0.2939 0.6247 0.051 Uiso 1 calc R . .
H21B H 0.2996 -0.2515 0.6220 0.051 Uiso 1 calc R . .
H21C H 0.3854 -0.3264 0.5750 0.051 Uiso 1 calc R . .
C212 C 0.4809(5) -0.5183(3) 0.6776(2) 0.0575(11) Uani 1 d . . .
H21D H 0.4797 -0.5222 0.6284 0.069 Uiso 1 calc R . .
H21E H 0.4562 -0.5742 0.7099 0.069 Uiso 1 calc R . .
H21F H 0.5783 -0.5150 0.6847 0.069 Uiso 1 calc R . .
C213 C 0.1538(5) -0.4175(3) 0.6843(2) 0.0538(9) Uani 1 d . . .
H21G H 0.1520 -0.4219 0.6352 0.065 Uiso 1 calc R . .
H21H H 0.0812 -0.3615 0.6944 0.065 Uiso 1 calc R . .
H21I H 0.1314 -0.4740 0.7169 0.065 Uiso 1 calc R . .
Si22 Si 0.55225(9) -0.40543(6) 0.80981(4) 0.02885(17) Uani 1 d . . .
C221 C 0.5576(4) -0.3352(2) 0.87814(17) 0.0391(7) Uani 1 d . . .
H22A H 0.6567 -0.3509 0.8920 0.047 Uiso 1 calc R . .
H22B H 0.4903 -0.3511 0.9201 0.047 Uiso 1 calc R . .
H22C H 0.5287 -0.2676 0.8573 0.047 Uiso 1 calc R . .
C222 C 0.6699(4) -0.3561(3) 0.72883(18) 0.0464(8) Uani 1 d . . .
H22D H 0.7676 -0.3635 0.7418 0.056 Uiso 1 calc R . .
H22E H 0.6262 -0.2890 0.7116 0.056 Uiso 1 calc R . .
H22F H 0.6764 -0.3902 0.6913 0.056 Uiso 1 calc R . .
C223 C 0.6515(4) -0.5335(2) 0.8436(2) 0.0465(8) Uani 1 d . . .
H22G H 0.6557 -0.5702 0.8080 0.056 Uiso 1 calc R . .
H22H H 0.5991 -0.5600 0.8880 0.056 Uiso 1 calc R . .
H22I H 0.7506 -0.5359 0.8521 0.056 Uiso 1 calc R . .
Si23 Si 0.25455(10) -0.47431(6) 0.86404(5) 0.0375(2) Uani 1 d . . .
C231 C 0.0471(4) -0.4398(3) 0.8657(2) 0.0490(9) Uani 1 d . . .
H23A H 0.0202 -0.4297 0.8175 0.059 Uiso 1 calc R . .
H23B H 0.0084 -0.3816 0.8834 0.059 Uiso 1 calc R . .
H23C H 0.0064 -0.4905 0.8970 0.059 Uiso 1 calc R . .
C232 C 0.2941(4) -0.4751(3) 0.95727(18) 0.0554(10) Uani 1 d . . .
H23D H 0.2349 -0.5118 0.9928 0.066 Uiso 1 calc R . .
H23E H 0.2702 -0.4103 0.9642 0.066 Uiso 1 calc R . .
H23F H 0.3975 -0.5037 0.9626 0.066 Uiso 1 calc R . .
C233 C 0.3101(5) -0.6017(3) 0.8530(3) 0.0639(12) Uani 1 d . . .
H23G H 0.2641 -0.6412 0.8931 0.077 Uiso 1 calc R . .
H23H H 0.4162 -0.6243 0.8517 0.077 Uiso 1 calc R . .
H23I H 0.2787 -0.6052 0.8086 0.077 Uiso 1 calc R . .
C3 C 0.0958(3) -0.1114(2) 0.69077(14) 0.0275(6) Uani 1 d . . .
O3 O 0.0201(3) -0.12569(18) 0.65551(11) 0.0402(5) Uani 1 d . . .
C4 C 0.3667(3) -0.1027(2) 0.67017(14) 0.0280(6) Uani 1 d . . .
O4 O 0.4644(3) -0.10918(17) 0.62566(12) 0.0432(6) Uani 1 d . . .
C5 C 0.3660(3) -0.0787(2) 0.78949(14) 0.0303(6) Uani 1 d . . .
O5 O 0.4646(3) -0.07261(19) 0.81433(13) 0.0478(6) Uani 1 d . . .
C6 C -0.0590(3) -0.1817(2) 0.82651(14) 0.0292(6) Uani 1 d . . .
O6 O -0.1465(3) -0.19941(17) 0.80091(12) 0.0425(5) Uani 1 d . . .
C7 C 0.2275(4) -0.1615(2) 0.92302(15) 0.0338(7) Uani 1 d . . .
O7 O 0.3151(3) -0.1645(2) 0.95898(12) 0.0518(6) Uani 1 d . . .
C8 C 0.0219(4) -0.2435(2) 0.95064(16) 0.0396(7) Uani 1 d . . .
O8 O -0.0176(3) -0.2937(2) 1.00117(13) 0.0664(8) Uani 1 d . . .
C9 C -0.0473(3) -0.0496(2) 0.91295(13) 0.0271(6) Uani 1 d . . .
O9 O -0.1142(3) -0.03751(17) 0.96720(10) 0.0382(5) Uani 1 d . . .
C10 C 0.1550(3) 0.0595(2) 0.85271(14) 0.0322(7) Uani 1 d . . .
O10 O 0.2372(3) 0.0862(2) 0.87481(12) 0.0491(6) Uani 1 d . . .
C11 C -0.1256(3) 0.0187(2) 0.76497(15) 0.0283(6) Uani 1 d . . .
O11 O -0.2149(3) 0.01899(17) 0.73076(12) 0.0414(5) Uani 1 d . . .
C12 C -0.1108(4) 0.1312(2) 0.84208(16) 0.0361(7) Uani 1 d . . .
O12 O -0.1889(3) 0.19579(19) 0.86128(15) 0.0574(7) Uani 1 d . . .
CB1 C 0.4444(4) -0.0241(4) 0.0695(2) 0.0609(13) Uani 1 d . . .
F1 F 0.3915(4) -0.0490(4) 0.13741(16) 0.0977(14) Uani 0.83 d P . .
CB2 C 0.4176(4) 0.0699(4) 0.0352(2) 0.0580(11) Uani 1 d . . .
F2 F 0.3369(3) 0.1383(3) 0.0696(2) 0.0843(11) Uani 0.83 d P . .
CB3 C 0.4739(5) 0.0945(3) -0.0348(3) 0.0624(11) Uani 1 d . . .
F3 F 0.4508(6) 0.1796(3) -0.0670(3) 0.139(2) Uani 0.83 d P . .

loop_
_atom_site_aniso_label
_atom_site_aniso_U_11
_atom_site_aniso_U_22
_atom_site_aniso_U_33
_atom_site_aniso_U_23
_atom_site_aniso_U_13
_atom_site_aniso_U_12
Ga1 0.02020(16) 0.01882(14) 0.01967(13) -0.00580(10) 0.00016(10) -0.00519(10)
Ga2 0.02070(16) 0.02004(15) 0.02237(14) -0.00291(10) -0.00312(10) -0.00453(11)
Fe1 0.0203(2) 0.01987(19) 0.01725(16) -0.00498(13) 0.00015(13) -0.00491(14)
Fe2 0.0226(2) 0.0282(2) 0.01960(17) -0.00371(14) 0.00089(14) -0.00845(15)
Fe3 0.0213(2) 0.0259(2) 0.02113(17) -0.00953(14) 0.00276(14) -0.00635(15)
C1 0.0233(14) 0.0217(12) 0.0236(12) -0.0042(9) 0.0006(10) -0.0078(10)
Si11 0.0324(5) 0.0188(4) 0.0447(4) -0.0061(3) 0.0065(3) -0.0018(3)
C111 0.0294(17) 0.0321(16) 0.0518(18) -0.0040(13) 0.0040(14) 0.0056(13)
C112 0.054(2) 0.045(2) 0.068(2) -0.0364(18) 0.0195(18) -0.0186(16)
C113 0.055(2) 0.0271(17) 0.082(3) 0.0078(17) 0.008(2) 0.0042(16)
Si12 0.0320(4) 0.0311(4) 0.0230(3) -0.0020(3) -0.0047(3) -0.0088(3)
C121 0.060(2) 0.0364(17) 0.0300(14) -0.0118(12) -0.0058(13) -0.0105(15)
C122 0.039(2) 0.074(3) 0.0490(19) -0.0163(18) -0.0135(15) -0.0150(18)
C123 0.060(2) 0.049(2) 0.0319(15) 0.0029(14) -0.0064(15) -0.0161(17)
Si13 0.0270(4) 0.0285(4) 0.0311(4) -0.0078(3) 0.0028(3) -0.0132(3)
C131 0.0273(17) 0.0428(18) 0.0506(18) -0.0128(14) 0.0078(13) -0.0112(13)
C132 0.051(2) 0.0390(18) 0.056(2) -0.0135(15) 0.0059(16) -0.0264(16)
C133 0.040(2) 0.057(2) 0.0398(16) -0.0081(14) -0.0060(14) -0.0254(16)
C2 0.0224(14) 0.0186(12) 0.0335(13) -0.0005(10) -0.0093(10) -0.0016(10)
Si21 0.0368(5) 0.0237(4) 0.0411(4) -0.0133(3) -0.0133(3) 0.0004(3)
C211 0.049(2) 0.0445(18) 0.0327(15) -0.0161(13) -0.0082(13) -0.0017(15)
C212 0.065(3) 0.041(2) 0.068(2) -0.0329(18) -0.0170(19) 0.0107(18)
C213 0.060(3) 0.045(2) 0.067(2) -0.0162(17) -0.0283(19) -0.0131(18)
Si22 0.0221(4) 0.0286(4) 0.0328(4) -0.0024(3) -0.0065(3) -0.0024(3)
C221 0.0349(18) 0.0418(17) 0.0426(16) -0.0093(13) -0.0151(13) -0.0056(14)
C222 0.0285(18) 0.062(2) 0.0447(17) -0.0039(16) 0.0010(13) -0.0130(15)
C223 0.0343(19) 0.0360(17) 0.062(2) -0.0041(15) -0.0151(15) 0.0044(14)
Si23 0.0310(5) 0.0255(4) 0.0499(5) 0.0083(3) -0.0080(4) -0.0093(3)
C231 0.037(2) 0.0402(19) 0.068(2) 0.0023(16) -0.0071(16) -0.0179(15)
C232 0.041(2) 0.068(3) 0.0411(17) 0.0183(17) -0.0061(15) -0.0116(18)
C233 0.055(3) 0.0264(17) 0.102(3) 0.0021(19) -0.008(2) -0.0107(16)
C3 0.0287(15) 0.0296(14) 0.0231(12) -0.0078(10) 0.0022(11) -0.0059(11)
O3 0.0409(14) 0.0540(14) 0.0336(10) -0.0161(10) -0.0091(9) -0.0152(11)
C4 0.0308(16) 0.0270(13) 0.0261(12) -0.0071(10) -0.0007(11) -0.0066(11)
O4 0.0394(13) 0.0475(13) 0.0383(11) -0.0158(10) 0.0180(10) -0.0099(10)
C5 0.0317(17) 0.0329(15) 0.0278(13) -0.0082(11) -0.0031(12) -0.0086(12)
O5 0.0418(15) 0.0603(16) 0.0494(13) -0.0123(11) -0.0173(11) -0.0179(12)
C6 0.0291(16) 0.0292(14) 0.0292(13) -0.0060(11) 0.0019(11) -0.0099(12)
O6 0.0399(14) 0.0453(13) 0.0497(13) -0.0108(10) -0.0084(11) -0.0198(11)
C7 0.0329(17) 0.0419(17) 0.0249(13) -0.0065(12) 0.0016(12) -0.0094(13)
O7 0.0422(15) 0.0790(19) 0.0397(12) -0.0173(12) -0.0144(11) -0.0134(13)
C8 0.0390(19) 0.0435(18) 0.0335(15) -0.0025(13) 0.0015(13) -0.0136(14)
O8 0.076(2) 0.0679(19) 0.0422(13) 0.0140(13) 0.0133(13) -0.0298(16)
C9 0.0231(14) 0.0381(15) 0.0222(12) -0.0092(11) 0.0023(10) -0.0112(11)
O9 0.0384(13) 0.0521(13) 0.0261(10) -0.0162(9) 0.0097(9) -0.0147(10)
C10 0.0327(17) 0.0446(17) 0.0220(12) -0.0119(11) 0.0046(11) -0.0137(13)
O10 0.0515(16) 0.0761(18) 0.0357(11) -0.0215(11) -0.0018(10) -0.0347(14)
C11 0.0269(16) 0.0246(13) 0.0314(13) -0.0077(11) 0.0013(12) -0.0034(11)
O11 0.0333(13) 0.0461(13) 0.0489(12) -0.0139(10) -0.0150(10) -0.0065(10)
C12 0.0374(18) 0.0361(16) 0.0345(14) -0.0136(12) 0.0060(12) -0.0086(13)
O12 0.0593(18) 0.0425(14) 0.0666(16) -0.0316(12) 0.0155(13) -0.0004(12)
CB1 0.033(2) 0.120(4) 0.051(2) -0.038(2) -0.0006(16) -0.036(2)
F1 0.074(2) 0.199(5) 0.0501(16) -0.042(2) 0.0131(15) -0.080(3)
CB2 0.0233(19) 0.091(3) 0.078(3) -0.056(3) -0.0050(17) -0.0086(18)
F2 0.0306(16) 0.125(3) 0.123(3) -0.100(2) -0.0116(15) 0.0066(16)
CB3 0.045(3) 0.070(3) 0.085(3) -0.022(2) -0.032(2) -0.015(2)
F3 0.147(5) 0.069(3) 0.217(6) 0.000(3) -0.112(4) -0.025(3)

loop_
_atom_type_symbol
_atom_type_description
_atom_type_scat_dispersion_real
_atom_type_scat_dispersion_imag
_atom_type_scat_source
C C 0.0033 0.0016 'International Tables Vol C Tables 4.2.6.8 and 6.1.1.4'
H H 0.0000 0.0000 'International Tables Vol C Tables 4.2.6.8 and 6.1.1.4'
O O 0.0106 0.0060 'International Tables Vol C Tables 4.2.6.8 and 6.1.1.4'
Si Si 0.0817 0.0704 'International Tables Vol C Tables 4.2.6.8 and 6.1.1.4'
Fe Fe 0.3463 0.8444 'International Tables Vol C Tables 4.2.6.8 and 6.1.1.4'
Ga Ga 0.2307 1.6083 'International Tables Vol C Tables 4.2.6.8 and 6.1.1.4'
F F 0.0171 0.0103 'International Tables Vol C Tables 4.2.6.8 and 6.1.1.4'

loop_
_geom_angle_atom_site_label_1
_geom_angle_atom_site_label_2
_geom_angle_atom_site_label_3
_geom_angle
_geom_angle_site_symmetry_1
_geom_angle_site_symmetry_3
_geom_angle_publ_flag
C1 Ga1 Fe1 147.55(7) . . ?
C1 Ga1 Fe3 141.90(7) . . ?
Fe1 Ga1 Fe3 70.46(2) . . ?
C2 Ga2 Fe1 145.08(8) . . ?
C2 Ga2 Fe2 143.89(8) . . ?
Fe1 Ga2 Fe2 70.882(19) . . ?
C4 Fe1 C3 91.57(13) . . ?
C4 Fe1 C5 84.67(13) . . ?
C3 Fe1 C5 175.06(13) . . ?
C4 Fe1 Ga1 94.60(9) . . ?
C3 Fe1 Ga1 89.25(9) . . ?
C5 Fe1 Ga1 94.23(9) . . ?
C4 Fe1 Ga2 98.99(9) . . ?
C3 Fe1 Ga2 85.76(9) . . ?
C5 Fe1 Ga2 91.66(9) . . ?
Ga1 Fe1 Ga2 165.628(19) . . ?
C4 Fe1 Fe3 148.71(9) . . ?
C3 Fe1 Fe3 94.87(9) . . ?
C5 Fe1 Fe3 90.00(9) . . ?
Ga1 Fe1 Fe3 54.991(16) . . ?
Ga2 Fe1 Fe3 111.990(19) . . ?
C4 Fe1 Fe2 152.69(9) . . ?
C3 Fe1 Fe2 92.91(8) . . ?
C5 Fe1 Fe2 89.01(9) . . ?
Ga1 Fe1 Fe2 112.37(2) . . ?
Ga2 Fe1 Fe2 54.58(2) . . ?
Fe3 Fe1 Fe2 57.484(17) . . ?
C8 Fe2 C7 87.27(15) . . ?
C8 Fe2 C6 88.01(14) . . ?
C7 Fe2 C6 170.83(14) . . ?
C8 Fe2 C9 91.68(14) . . ?
C7 Fe2 C9 89.46(13) . . ?
C6 Fe2 C9 98.53(12) . . ?
C8 Fe2 Ga2 105.72(11) . . ?
C7 Fe2 Ga2 88.92(9) . . ?
C6 Fe2 Ga2 84.79(9) . . ?
C9 Fe2 Ga2 162.42(8) . . ?
C8 Fe2 Fe3 138.68(11) . . ?
C7 Fe2 Fe3 96.39(10) . . ?
C6 Fe2 Fe3 92.34(9) . . ?
C9 Fe2 Fe3 47.41(7) . . ?
Ga2 Fe2 Fe3 115.46(2) . . ?
C8 Fe2 Fe1 160.26(11) . . ?
C7 Fe2 Fe1 92.07(9) . . ?
C6 Fe2 Fe1 89.72(8) . . ?
C9 Fe2 Fe1 108.04(8) . . ?
Ga2 Fe2 Fe1 54.539(16) . . ?
Fe3 Fe2 Fe1 61.00(2) . . ?
C12 Fe3 C10 86.84(15) . . ?
C12 Fe3 C11 89.68(14) . . ?
C10 Fe3 C11 166.15(13) . . ?
C12 Fe3 C9 89.45(13) . . ?
C10 Fe3 C9 93.10(12) . . ?
C11 Fe3 C9 100.27(12) . . ?
C12 Fe3 Ga1 106.88(10) . . ?
C10 Fe3 Ga1 85.69(8) . . ?
C11 Fe3 Ga1 82.50(8) . . ?
C9 Fe3 Ga1 163.51(8) . . ?
C12 Fe3 Fe2 137.08(10) . . ?
C10 Fe3 Fe2 98.60(10) . . ?
C11 Fe3 Fe2 93.09(9) . . ?
C9 Fe3 Fe2 47.92(8) . . ?
Ga1 Fe3 Fe2 115.95(2) . . ?
C12 Fe3 Fe1 161.41(10) . . ?
C10 Fe3 Fe1 90.40(9) . . ?
C11 Fe3 Fe1 88.64(8) . . ?
C9 Fe3 Fe1 109.07(8) . . ?
Ga1 Fe3 Fe1 54.549(17) . . ?
Fe2 Fe3 Fe1 61.516(18) . . ?
Si11 C1 Si13 112.38(14) . . ?
Si11 C1 Si12 111.29(14) . . ?
Si13 C1 Si12 112.04(12) . . ?
Si11 C1 Ga1 106.27(11) . . ?
Si13 C1 Ga1 104.34(13) . . ?
Si12 C1 Ga1 110.13(13) . . ?
C113 Si11 C112 107.0(2) . . ?
C113 Si11 C111 104.11(18) . . ?
C112 Si11 C111 107.20(16) . . ?
C113 Si11 C1 112.93(15) . . ?
C112 Si11 C1 111.12(15) . . ?
C111 Si11 C1 113.97(13) . . ?
Si11 C111 H11A 109.5 . . ?
Si11 C111 H11B 109.5 . . ?
H11A C111 H11B 109.5 . . ?
Si11 C111 H11C 109.5 . . ?
H11A C111 H11C 109.5 . . ?
H11B C111 H11C 109.5 . . ?
Si11 C112 H11D 109.5 . . ?
Si11 C112 H11E 109.5 . . ?
H11D C112 H11E 109.5 . . ?
Si11 C112 H11F 109.5 . . ?
H11D C112 H11F 109.5 . . ?
H11E C112 H11F 109.5 . . ?
Si11 C113 H11G 109.5 . . ?
Si11 C113 H11H 109.5 . . ?
H11G C113 H11H 109.5 . . ?
Si11 C113 H11I 109.5 . . ?
H11G C113 H11I 109.5 . . ?
H11H C113 H11I 109.5 . . ?
C122 Si12 C121 104.16(18) . . ?
C122 Si12 C123 107.26(18) . . ?
C121 Si12 C123 106.67(16) . . ?
C122 Si12 C1 112.24(14) . . ?
C121 Si12 C1 113.78(13) . . ?
C123 Si12 C1 112.15(15) . . ?
Si12 C121 H12A 109.5 . . ?
Si12 C121 H12B 109.5 . . ?
H12A C121 H12B 109.5 . . ?
Si12 C121 H12C 109.5 . . ?
H12A C121 H12C 109.5 . . ?
H12B C121 H12C 109.5 . . ?
Si12 C122 H12D 109.5 . . ?
Si12 C122 H12E 109.5 . . ?
H12D C122 H12E 109.5 . . ?
Si12 C122 H12F 109.5 . . ?
H12D C122 H12F 109.5 . . ?
H12E C122 H12F 109.5 . . ?
Si12 C123 H12G 109.5 . . ?
Si12 C123 H12H 109.5 . . ?
H12G C123 H12H 109.5 . . ?
Si12 C123 H12I 109.5 . . ?
H12G C123 H12I 109.5 . . ?
H12H C123 H12I 109.5 . . ?
C131 Si13 C133 104.92(17) . . ?
C131 Si13 C132 105.80(15) . . ?
C133 Si13 C132 108.07(17) . . ?
C131 Si13 C1 113.70(14) . . ?
C133 Si13 C1 111.19(13) . . ?
C132 Si13 C1 112.66(15) . . ?
Si13 C131 H13A 109.5 . . ?
Si13 C131 H13B 109.5 . . ?
H13A C131 H13B 109.5 . . ?
Si13 C131 H13C 109.5 . . ?
H13A C131 H13C 109.5 . . ?
H13B C131 H13C 109.5 . . ?
Si13 C132 H13D 109.5 . . ?
Si13 C132 H13E 109.5 . . ?
H13D C132 H13E 109.5 . . ?
Si13 C132 H13F 109.5 . . ?
H13D C132 H13F 109.5 . . ?
H13E C132 H13F 109.5 . . ?
Si13 C133 H13G 109.5 . . ?
Si13 C133 H13H 109.5 . . ?
H13G C133 H13H 109.5 . . ?
Si13 C133 H13I 109.5 . . ?
H13G C133 H13I 109.5 . . ?
H13H C133 H13I 109.5 . . ?
Si21 C2 Si23 111.49(15) . . ?
Si21 C2 Si22 112.10(14) . . ?
Si23 C2 Si22 111.72(13) . . ?
Si21 C2 Ga2 110.73(12) . . ?
Si23 C2 Ga2 107.43(13) . . ?
Si22 C2 Ga2 102.95(13) . . ?
C212 Si21 C213 108.59(19) . . ?
C212 Si21 C211 105.50(18) . . ?
C213 Si21 C211 103.40(17) . . ?
C212 Si21 C2 111.02(15) . . ?
C213 Si21 C2 112.28(16) . . ?
C211 Si21 C2 115.48(14) . . ?
Si21 C211 H21A 109.5 . . ?
Si21 C211 H21B 109.5 . . ?
H21A C211 H21B 109.5 . . ?
Si21 C211 H21C 109.5 . . ?
H21A C211 H21C 109.5 . . ?
H21B C211 H21C 109.5 . . ?
Si21 C212 H21D 109.5 . . ?
Si21 C212 H21E 109.5 . . ?
H21D C212 H21E 109.5 . . ?
Si21 C212 H21F 109.5 . . ?
H21D C212 H21F 109.5 . . ?
H21E C212 H21F 109.5 . . ?
Si21 C213 H21G 109.5 . . ?
Si21 C213 H21H 109.5 . . ?
H21G C213 H21H 109.5 . . ?
Si21 C213 H21I 109.5 . . ?
H21G C213 H21I 109.5 . . ?
H21H C213 H21I 109.5 . . ?
C222 Si22 C221 103.92(17) . . ?
C222 Si22 C223 106.73(17) . . ?
C221 Si22 C223 107.92(16) . . ?
C222 Si22 C2 113.34(14) . . ?
C221 Si22 C2 111.06(14) . . ?
C223 Si22 C2 113.30(15) . . ?
Si22 C221 H22A 109.5 . . ?
Si22 C221 H22B 109.5 . . ?
H22A C221 H22B 109.5 . . ?
Si22 C221 H22C 109.5 . . ?
H22A C221 H22C 109.5 . . ?
H22B C221 H22C 109.5 . . ?
Si22 C222 H22D 109.5 . . ?
Si22 C222 H22E 109.5 . . ?
H22D C222 H22E 109.5 . . ?
Si22 C222 H22F 109.5 . . ?
H22D C222 H22F 109.5 . . ?
H22E C222 H22F 109.5 . . ?
Si22 C223 H22G 109.5 . . ?
Si22 C223 H22H 109.5 . . ?
H22G C223 H22H 109.5 . . ?
Si22 C223 H22I 109.5 . . ?
H22G C223 H22I 109.5 . . ?
H22H C223 H22I 109.5 . . ?
C233 Si23 C231 104.94(19) . . ?
C233 Si23 C232 107.2(2) . . ?
C231 Si23 C232 105.67(18) . . ?
C233 Si23 C2 112.86(17) . . ?
C231 Si23 C2 113.93(14) . . ?
C232 Si23 C2 111.62(16) . . ?
Si23 C231 H23A 109.5 . . ?
Si23 C231 H23B 109.5 . . ?
H23A C231 H23B 109.5 . . ?
Si23 C231 H23C 109.5 . . ?
H23A C231 H23C 109.5 . . ?
H23B C231 H23C 109.5 . . ?
Si23 C232 H23D 109.5 . . ?
Si23 C232 H23E 109.5 . . ?
H23D C232 H23E 109.5 . . ?
Si23 C232 H23F 109.5 . . ?
H23D C232 H23F 109.5 . . ?
H23E C232 H23F 109.5 . . ?
Si23 C233 H23G 109.5 . . ?
Si23 C233 H23H 109.5 . . ?
H23G C233 H23H 109.5 . . ?
Si23 C233 H23I 109.5 . . ?
H23G C233 H23I 109.5 . . ?
H23H C233 H23I 109.5 . . ?
O3 C3 Fe1 176.1(2) . . ?
O4 C4 Fe1 176.3(3) . . ?
O5 C5 Fe1 173.6(3) . . ?
O6 C6 Fe2 175.2(2) . . ?
O7 C7 Fe2 174.4(3) . . ?
O8 C8 Fe2 177.5(3) . . ?
O9 C9 Fe3 138.8(2) . . ?
O9 C9 Fe2 136.4(2) . . ?
Fe3 C9 Fe2 84.67(10) . . ?
O10 C10 Fe3 174.7(3) . . ?
O11 C11 Fe3 175.9(3) . . ?
O12 C12 Fe3 176.4(3) . . ?
F1 CB1 CB2 120.2(4) . . ?
F1 CB1 CB3 118.6(5) . 2_655 ?
CB2 CB1 CB3 121.2(4) . 2_655 ?
F2 CB2 CB1 120.8(4) . . ?
F2 CB2 CB3 119.8(5) . . ?
CB1 CB2 CB3 119.4(4) . . ?
F3 CB3 CB2 120.5(5) . . ?
F3 CB3 CB1 120.2(6) . 2_655 ?
CB2 CB3 CB1 119.4(4) . 2_655 ?

loop_
_geom_bond_atom_site_label_1
_geom_bond_atom_site_label_2
_geom_bond_distance
_geom_bond_site_symmetry_2
_geom_bond_publ_flag
Ga1 C1 1.981(2) . ?
Ga1 Fe1 2.3900(6) . ?
Ga1 Fe3 2.4031(5) . ?
Ga2 C2 1.980(3) . ?
Ga2 Fe1 2.3953(6) . ?
Ga2 Fe2 2.3965(6) . ?
Fe1 C4 1.754(3) . ?
Fe1 C3 1.794(3) . ?
Fe1 C5 1.797(3) . ?
Fe1 Fe3 2.7649(7) . ?
Fe1 Fe2 2.7786(7) . ?
Fe2 C8 1.764(3) . ?
Fe2 C7 1.806(3) . ?
Fe2 C6 1.815(3) . ?
Fe2 C9 1.987(3) . ?
Fe2 Fe3 2.6657(7) . ?
Fe3 C12 1.765(3) . ?
Fe3 C10 1.808(3) . ?
Fe3 C11 1.808(3) . ?
Fe3 C9 1.971(3) . ?
C1 Si11 1.901(3) . ?
C1 Si13 1.902(3) . ?
C1 Si12 1.906(3) . ?
Si11 C113 1.874(4) . ?
Si11 C112 1.875(4) . ?
Si11 C111 1.884(3) . ?
C111 H11A 0.9599 . ?
C111 H11B 0.9599 . ?
C111 H11C 0.9599 . ?
C112 H11D 0.9599 . ?
C112 H11E 0.9599 . ?
C112 H11F 0.9599 . ?
C113 H11G 0.9599 . ?
C113 H11H 0.9599 . ?
C113 H11I 0.9599 . ?
Si12 C122 1.869(4) . ?
Si12 C121 1.866(3) . ?
Si12 C123 1.868(3) . ?
C121 H12A 0.9599 . ?
C121 H12B 0.9599 . ?
C121 H12C 0.9599 . ?
C122 H12D 0.9599 . ?
C122 H12E 0.9599 . ?
C122 H12F 0.9599 . ?
C123 H12G 0.9599 . ?
C123 H12H 0.9599 . ?
C123 H12I 0.9599 . ?
Si13 C131 1.860(3) . ?
Si13 C133 1.875(3) . ?
Si13 C132 1.874(3) . ?
C131 H13A 0.9599 . ?
C131 H13B 0.9599 . ?
C131 H13C 0.9599 . ?
C132 H13D 0.9599 . ?
C132 H13E 0.9599 . ?
C132 H13F 0.9599 . ?
C133 H13G 0.9599 . ?
C133 H13H 0.9599 . ?
C133 H13I 0.9599 . ?
C2 Si21 1.901(3) . ?
C2 Si23 1.905(3) . ?
C2 Si22 1.912(3) . ?
Si21 C212 1.863(3) . ?
Si21 C213 1.868(4) . ?
Si21 C211 1.871(3) . ?
C211 H21A 0.9599 . ?
C211 H21B 0.9599 . ?
C211 H21C 0.9599 . ?
C212 H21D 0.9599 . ?
C212 H21E 0.9599 . ?
C212 H21F 0.9599 . ?
C213 H21G 0.9599 . ?
C213 H21H 0.9599 . ?
C213 H21I 0.9599 . ?
Si22 C222 1.863(3) . ?
Si22 C221 1.871(3) . ?
Si22 C223 1.873(3) . ?
C221 H22A 0.9599 . ?
C221 H22B 0.9599 . ?
C221 H22C 0.9599 . ?
C222 H22D 0.9599 . ?
C222 H22E 0.9599 . ?
C222 H22F 0.9599 . ?
C223 H22G 0.9599 . ?
C223 H22H 0.9599 . ?
C223 H22I 0.9599 . ?
Si23 C233 1.867(4) . ?
Si23 C231 1.873(4) . ?
Si23 C232 1.875(4) . ?
C231 H23A 0.9600 . ?
C231 H23B 0.9600 . ?
C231 H23C 0.9600 . ?
C232 H23D 0.9599 . ?
C232 H23E 0.9599 . ?
C232 H23F 0.9599 . ?
C233 H23G 0.9599 . ?
C233 H23H 0.9599 . ?
C233 H23I 0.9599 . ?
C3 O3 1.143(4) . ?
C4 O4 1.147(3) . ?
C5 O5 1.139(4) . ?
C6 O6 1.135(4) . ?
C7 O7 1.139(4) . ?
C8 O8 1.140(4) . ?
C9 O9 1.150(3) . ?
C10 O10 1.131(4) . ?
C11 O11 1.141(4) . ?
C12 O12 1.137(4) . ?
CB1 F1 1.312(5) . ?
CB1 CB2 1.354(7) . ?
CB1 CB3 1.363(6) 2_655 ?
CB2 F2 1.335(5) . ?
CB2 CB3 1.355(6) . ?
CB3 F3 1.232(6) . ?
CB3 CB1 1.363(6) 2_655 ?

loop_
_geom_torsion_atom_site_label_1
_geom_torsion_atom_site_label_2
_geom_torsion_atom_site_label_3
_geom_torsion_atom_site_label_4
_geom_torsion
_geom_torsion_site_symmetry_1
_geom_torsion_site_symmetry_2
_geom_torsion_site_symmetry_3
_geom_torsion_site_symmetry_4
_geom_torsion_publ_flag
C1 Ga1 Fe1 C4 11.55(18) . . . . ?
Fe3 Ga1 Fe1 C4 -172.01(10) . . . . ?
C1 Ga1 Fe1 C3 -79.96(17) . . . . ?
Fe3 Ga1 Fe1 C3 96.47(8) . . . . ?
C1 Ga1 Fe1 C5 96.53(17) . . . . ?
Fe3 Ga1 Fe1 C5 -87.03(9) . . . . ?
C1 Ga1 Fe1 Ga2 -149.54(16) . . . . ?
Fe3 Ga1 Fe1 Ga2 26.90(7) . . . . ?
C1 Ga1 Fe1 Fe3 -176.43(15) . . . . ?
C1 Ga1 Fe1 Fe2 -172.79(15) . . . . ?
Fe3 Ga1 Fe1 Fe2 3.641(17) . . . . ?
C2 Ga2 Fe1 C4 -11.86(18) . . . . ?
Fe2 Ga2 Fe1 C4 172.47(10) . . . . ?
C2 Ga2 Fe1 C3 79.06(17) . . . . ?
Fe2 Ga2 Fe1 C3 -96.61(8) . . . . ?
C2 Ga2 Fe1 C5 -96.73(17) . . . . ?
Fe2 Ga2 Fe1 C5 87.61(9) . . . . ?
C2 Ga2 Fe1 Ga1 149.05(15) . . . . ?
Fe2 Ga2 Fe1 Ga1 -26.62(7) . . . . ?
C2 Ga2 Fe1 Fe3 172.60(14) . . . . ?
Fe2 Ga2 Fe1 Fe3 -3.065(17) . . . . ?
C2 Ga2 Fe1 Fe2 175.67(15) . . . . ?
C2 Ga2 Fe2 C8 4.04(19) . . . . ?
Fe1 Ga2 Fe2 C8 179.83(12) . . . . ?
C2 Ga2 Fe2 C7 90.90(17) . . . . ?
Fe1 Ga2 Fe2 C7 -93.30(10) . . . . ?
C2 Ga2 Fe2 C6 -82.41(16) . . . . ?
Fe1 Ga2 Fe2 C6 93.38(9) . . . . ?
C2 Ga2 Fe2 C9 175.7(3) . . . . ?
Fe1 Ga2 Fe2 C9 -8.5(3) . . . . ?
C2 Ga2 Fe2 Fe3 -172.53(14) . . . . ?
Fe1 Ga2 Fe2 Fe3 3.265(18) . . . . ?
C2 Ga2 Fe2 Fe1 -175.79(14) . . . . ?
C4 Fe1 Fe2 C8 -16.9(4) . . . . ?
C3 Fe1 Fe2 C8 82.2(4) . . . . ?
C5 Fe1 Fe2 C8 -93.2(4) . . . . ?
Ga1 Fe1 Fe2 C8 172.6(4) . . . . ?
Ga2 Fe1 Fe2 C8 -0.5(4) . . . . ?
Fe3 Fe1 Fe2 C8 176.2(4) . . . . ?
C4 Fe1 Fe2 C7 70.8(2) . . . . ?
C3 Fe1 Fe2 C7 169.92(13) . . . . ?
C5 Fe1 Fe2 C7 -5.53(14) . . . . ?
Ga1 Fe1 Fe2 C7 -99.70(10) . . . . ?
Ga2 Fe1 Fe2 C7 87.21(10) . . . . ?
Fe3 Fe1 Fe2 C7 -96.17(10) . . . . ?
C4 Fe1 Fe2 C6 -100.2(2) . . . . ?
C3 Fe1 Fe2 C6 -1.09(12) . . . . ?
C5 Fe1 Fe2 C6 -176.54(13) . . . . ?
Ga1 Fe1 Fe2 C6 89.29(9) . . . . ?
Ga2 Fe1 Fe2 C6 -83.80(9) . . . . ?
Fe3 Fe1 Fe2 C6 92.83(9) . . . . ?
C4 Fe1 Fe2 C9 160.9(2) . . . . ?
C3 Fe1 Fe2 C9 -99.98(13) . . . . ?
C5 Fe1 Fe2 C9 84.57(13) . . . . ?
Ga1 Fe1 Fe2 C9 -9.60(9) . . . . ?
Ga2 Fe1 Fe2 C9 177.31(9) . . . . ?
Fe3 Fe1 Fe2 C9 -6.06(9) . . . . ?
C4 Fe1 Fe2 Ga2 -16.4(2) . . . . ?
C3 Fe1 Fe2 Ga2 82.71(9) . . . . ?
C5 Fe1 Fe2 Ga2 -92.74(9) . . . . ?
Ga1 Fe1 Fe2 Ga2 173.09(2) . . . . ?
Fe3 Fe1 Fe2 Ga2 176.629(19) . . . . ?
C4 Fe1 Fe2 Fe3 167.0(2) . . . . ?
C3 Fe1 Fe2 Fe3 -93.92(9) . . . . ?
C5 Fe1 Fe2 Fe3 90.64(9) . . . . ?
Ga1 Fe1 Fe2 Fe3 -3.537(17) . . . . ?
Ga2 Fe1 Fe2 Fe3 -176.629(19) . . . . ?
C1 Ga1 Fe3 C12 -4.16(18) . . . . ?
Fe1 Ga1 Fe3 C12 178.94(12) . . . . ?
C1 Ga1 Fe3 C10 -89.53(17) . . . . ?
Fe1 Ga1 Fe3 C10 93.57(10) . . . . ?
C1 Ga1 Fe3 C11 83.21(16) . . . . ?
Fe1 Ga1 Fe3 C11 -93.69(9) . . . . ?
C1 Ga1 Fe3 C9 -175.9(3) . . . . ?
Fe1 Ga1 Fe3 C9 7.2(3) . . . . ?
C1 Ga1 Fe3 Fe2 173.00(13) . . . . ?
Fe1 Ga1 Fe3 Fe2 -3.904(18) . . . . ?
C1 Ga1 Fe3 Fe1 176.90(13) . . . . ?
C8 Fe2 Fe3 C12 1.6(2) . . . . ?
C7 Fe2 Fe3 C12 -91.56(19) . . . . ?
C6 Fe2 Fe3 C12 91.23(18) . . . . ?
C9 Fe2 Fe3 C12 -8.2(2) . . . . ?
Ga2 Fe2 Fe3 C12 176.58(17) . . . . ?
Fe1 Fe2 Fe3 C12 179.62(17) . . . . ?
C8 Fe2 Fe3 C10 96.2(2) . . . . ?
C7 Fe2 Fe3 C10 3.06(12) . . . . ?
C6 Fe2 Fe3 C10 -174.15(12) . . . . ?
C9 Fe2 Fe3 C10 86.40(14) . . . . ?
Ga2 Fe2 Fe3 C10 -88.80(8) . . . . ?
Fe1 Fe2 Fe3 C10 -85.76(8) . . . . ?
C8 Fe2 Fe3 C11 -91.3(2) . . . . ?
C7 Fe2 Fe3 C11 175.59(12) . . . . ?
C6 Fe2 Fe3 C11 -1.62(11) . . . . ?
C9 Fe2 Fe3 C11 -101.07(14) . . . . ?
Ga2 Fe2 Fe3 C11 83.73(8) . . . . ?
Fe1 Fe2 Fe3 C11 86.77(8) . . . . ?
C8 Fe2 Fe3 C9 9.8(2) . . . . ?
C7 Fe2 Fe3 C9 -83.34(14) . . . . ?
C6 Fe2 Fe3 C9 99.45(14) . . . . ?
Ga2 Fe2 Fe3 C9 -175.20(12) . . . . ?
Fe1 Fe2 Fe3 C9 -172.16(12) . . . . ?
C8 Fe2 Fe3 Ga1 -174.42(18) . . . . ?
C7 Fe2 Fe3 Ga1 92.44(9) . . . . ?
C6 Fe2 Fe3 Ga1 -84.77(8) . . . . ?
C9 Fe2 Fe3 Ga1 175.78(12) . . . . ?
Ga2 Fe2 Fe3 Ga1 0.58(3) . . . . ?
Fe1 Fe2 Fe3 Ga1 3.618(17) . . . . ?
C8 Fe2 Fe3 Fe1 -178.03(18) . . . . ?
C7 Fe2 Fe3 Fe1 88.82(9) . . . . ?
C6 Fe2 Fe3 Fe1 -88.39(8) . . . . ?
C9 Fe2 Fe3 Fe1 172.16(12) . . . . ?
Ga2 Fe2 Fe3 Fe1 -3.040(17) . . . . ?
C4 Fe1 Fe3 C12 12.3(4) . . . . ?
C3 Fe1 Fe3 C12 -88.8(4) . . . . ?
C5 Fe1 Fe3 C12 92.0(4) . . . . ?
Ga1 Fe1 Fe3 C12 -3.2(4) . . . . ?
Ga2 Fe1 Fe3 C12 -176.2(4) . . . . ?
Fe2 Fe1 Fe3 C12 -179.2(4) . . . . ?
C4 Fe1 Fe3 C10 -69.0(2) . . . . ?
C3 Fe1 Fe3 C10 -170.08(13) . . . . ?
C5 Fe1 Fe3 C10 10.74(13) . . . . ?
Ga1 Fe1 Fe3 C10 -84.42(9) . . . . ?
Ga2 Fe1 Fe3 C10 102.53(9) . . . . ?
Fe2 Fe1 Fe3 C10 99.57(9) . . . . ?
C4 Fe1 Fe3 C11 97.2(2) . . . . ?
C3 Fe1 Fe3 C11 -3.90(12) . . . . ?
C5 Fe1 Fe3 C11 176.92(12) . . . . ?
Ga1 Fe1 Fe3 C11 81.75(9) . . . . ?
Ga2 Fe1 Fe3 C11 -91.29(9) . . . . ?
Fe2 Fe1 Fe3 C11 -94.25(9) . . . . ?
C4 Fe1 Fe3 C9 -162.4(2) . . . . ?
C3 Fe1 Fe3 C9 96.50(12) . . . . ?
C5 Fe1 Fe3 C9 -82.68(13) . . . . ?
Ga1 Fe1 Fe3 C9 -177.85(9) . . . . ?
Ga2 Fe1 Fe3 C9 9.11(9) . . . . ?
Fe2 Fe1 Fe3 C9 6.15(9) . . . . ?
C4 Fe1 Fe3 Ga1 15.46(19) . . . . ?
C3 Fe1 Fe3 Ga1 -85.66(9) . . . . ?
C5 Fe1 Fe3 Ga1 95.17(9) . . . . ?
Ga2 Fe1 Fe3 Ga1 -173.04(2) . . . . ?
Fe2 Fe1 Fe3 Ga1 -176.006(19) . . . . ?
C4 Fe1 Fe3 Fe2 -168.53(19) . . . . ?
C3 Fe1 Fe3 Fe2 90.35(9) . . . . ?
C5 Fe1 Fe3 Fe2 -88.83(9) . . . . ?
Ga1 Fe1 Fe3 Fe2 176.006(19) . . . . ?
Ga2 Fe1 Fe3 Fe2 2.962(17) . . . . ?
Fe1 Ga1 C1 Si11 172.81(5) . . . . ?
Fe3 Ga1 C1 Si11 -1.7(2) . . . . ?
Fe1 Ga1 C1 Si13 -68.25(19) . . . . ?
Fe3 Ga1 C1 Si13 117.20(11) . . . . ?
Fe1 Ga1 C1 Si12 52.2(2) . . . . ?
Fe3 Ga1 C1 Si12 -122.38(10) . . . . ?
Si13 C1 Si11 C113 75.2(2) . . . . ?
Si12 C1 Si11 C113 -51.3(2) . . . . ?
Ga1 C1 Si11 C113 -171.24(19) . . . . ?
Si13 C1 Si11 C112 -44.98(18) . . . . ?
Si12 C1 Si11 C112 -171.56(15) . . . . ?
Ga1 C1 Si11 C112 68.54(18) . . . . ?
Si13 C1 Si11 C111 -166.22(15) . . . . ?
Si12 C1 Si11 C111 67.20(18) . . . . ?
Ga1 C1 Si11 C111 -52.70(18) . . . . ?
Si11 C1 Si12 C122 -41.3(2) . . . . ?
Si13 C1 Si12 C122 -168.02(17) . . . . ?
Ga1 C1 Si12 C122 76.3(2) . . . . ?
Si11 C1 Si12 C121 -159.23(15) . . . . ?
Si13 C1 Si12 C121 74.01(18) . . . . ?
Ga1 C1 Si12 C121 -41.64(19) . . . . ?
Si11 C1 Si12 C123 79.58(18) . . . . ?
Si13 C1 Si12 C123 -47.2(2) . . . . ?
Ga1 C1 Si12 C123 -162.84(16) . . . . ?
Si11 C1 Si13 C131 -163.72(14) . . . . ?
Si12 C1 Si13 C131 -37.55(19) . . . . ?
Ga1 C1 Si13 C131 81.57(16) . . . . ?
Si11 C1 Si13 C133 78.13(18) . . . . ?
Si12 C1 Si13 C133 -155.70(16) . . . . ?
Ga1 C1 Si13 C133 -36.57(18) . . . . ?
Si11 C1 Si13 C132 -43.36(18) . . . . ?
Si12 C1 Si13 C132 82.82(18) . . . . ?
Ga1 C1 Si13 C132 -158.06(14) . . . . ?
Fe1 Ga2 C2 Si21 -42.8(2) . . . . ?
Fe2 Ga2 C2 Si21 130.26(10) . . . . ?
Fe1 Ga2 C2 Si23 -164.75(5) . . . . ?
Fe2 Ga2 C2 Si23 8.3(2) . . . . ?
Fe1 Ga2 C2 Si22 77.20(17) . . . . ?
Fe2 Ga2 C2 Si22 -109.75(13) . . . . ?
Si23 C2 Si21 C212 -78.5(2) . . . . ?
Si22 C2 Si21 C212 47.6(2) . . . . ?
Ga2 C2 Si21 C212 161.99(19) . . . . ?
Si23 C2 Si21 C213 43.3(2) . . . . ?
Si22 C2 Si21 C213 169.41(16) . . . . ?
Ga2 C2 Si21 C213 -76.24(19) . . . . ?
Si23 C2 Si21 C211 161.52(15) . . . . ?
Si22 C2 Si21 C211 -72.38(18) . . . . ?
Ga2 C2 Si21 C211 42.0(2) . . . . ?
Si21 C2 Si22 C222 36.6(2) . . . . ?
Si23 C2 Si22 C222 162.59(17) . . . . ?
Ga2 C2 Si22 C222 -82.42(18) . . . . ?
Si21 C2 Si22 C221 153.16(14) . . . . ?
Si23 C2 Si22 C221 -80.87(17) . . . . ?
Ga2 C2 Si22 C221 34.12(17) . . . . ?
Si21 C2 Si22 C223 -85.20(18) . . . . ?
Si23 C2 Si22 C223 40.8(2) . . . . ?
Ga2 C2 Si22 C223 155.76(15) . . . . ?
Si21 C2 Si23 C233 48.5(2) . . . . ?
Si22 C2 Si23 C233 -77.8(2) . . . . ?
Ga2 C2 Si23 C233 169.95(19) . . . . ?
Si21 C2 Si23 C231 -71.1(2) . . . . ?
Si22 C2 Si23 C231 162.61(17) . . . . ?
Ga2 C2 Si23 C231 50.4(2) . . . . ?
Si21 C2 Si23 C232 169.33(16) . . . . ?
Si22 C2 Si23 C232 43.0(2) . . . . ?
Ga2 C2 Si23 C232 -69.18(19) . . . . ?
C4 Fe1 C3 O3 9(4) . . . . ?
C5 Fe1 C3 O3 -31(5) . . . . ?
Ga1 Fe1 C3 O3 104(4) . . . . ?
Ga2 Fe1 C3 O3 -90(4) . . . . ?
Fe3 Fe1 C3 O3 158(4) . . . . ?
Fe2 Fe1 C3 O3 -144(4) . . . . ?
C3 Fe1 C4 O4 178(100) . . . . ?
C5 Fe1 C4 O4 -5(4) . . . . ?
Ga1 Fe1 C4 O4 88(4) . . . . ?
Ga2 Fe1 C4 O4 -96(4) . . . . ?
Fe3 Fe1 C4 O4 76(4) . . . . ?
Fe2 Fe1 C4 O4 -83(4) . . . . ?
C4 Fe1 C5 O5 -5(2) . . . . ?
C3 Fe1 C5 O5 36(3) . . . . ?
Ga1 Fe1 C5 O5 -99(2) . . . . ?
Ga2 Fe1 C5 O5 94(2) . . . . ?
Fe3 Fe1 C5 O5 -154(2) . . . . ?
Fe2 Fe1 C5 O5 149(2) . . . . ?
C8 Fe2 C6 O6 -7(3) . . . . ?
C7 Fe2 C6 O6 52(3) . . . . ?
C9 Fe2 C6 O6 -98(3) . . . . ?
Ga2 Fe2 C6 O6 99(3) . . . . ?
Fe3 Fe2 C6 O6 -145(3) . . . . ?
Fe1 Fe2 C6 O6 154(3) . . . . ?
C8 Fe2 C7 O7 -19(3) . . . . ?
C6 Fe2 C7 O7 -78(3) . . . . ?
C9 Fe2 C7 O7 73(3) . . . . ?
Ga2 Fe2 C7 O7 -125(3) . . . . ?
Fe3 Fe2 C7 O7 120(3) . . . . ?
Fe1 Fe2 C7 O7 -179(100) . . . . ?
C7 Fe2 C8 O8 89(8) . . . . ?
C6 Fe2 C8 O8 -99(8) . . . . ?
C9 Fe2 C8 O8 -1(8) . . . . ?
Ga2 Fe2 C8 O8 177(100) . . . . ?
Fe3 Fe2 C8 O8 -8(8) . . . . ?
Fe1 Fe2 C8 O8 177(100) . . . . ?
C12 Fe3 C9 O9 -9.7(4) . . . . ?
C10 Fe3 C9 O9 77.1(4) . . . . ?
C11 Fe3 C9 O9 -99.2(4) . . . . ?
Ga1 Fe3 C9 O9 162.4(2) . . . . ?
Fe2 Fe3 C9 O9 175.9(4) . . . . ?
Fe1 Fe3 C9 O9 168.6(3) . . . . ?
C12 Fe3 C9 Fe2 174.41(13) . . . . ?
C10 Fe3 C9 Fe2 -98.79(12) . . . . ?
C11 Fe3 C9 Fe2 84.84(12) . . . . ?
Ga1 Fe3 C9 Fe2 -13.5(4) . . . . ?
Fe1 Fe3 C9 Fe2 -7.29(11) . . . . ?
C8 Fe2 C9 O9 10.4(4) . . . . ?
C7 Fe2 C9 O9 -76.9(3) . . . . ?
C6 Fe2 C9 O9 98.6(3) . . . . ?
Ga2 Fe2 C9 O9 -161.6(2) . . . . ?
Fe3 Fe2 C9 O9 -176.1(4) . . . . ?
Fe1 Fe2 C9 O9 -168.9(3) . . . . ?
C8 Fe2 C9 Fe3 -173.54(14) . . . . ?
C7 Fe2 C9 Fe3 99.20(12) . . . . ?
C6 Fe2 C9 Fe3 -85.30(11) . . . . ?
Ga2 Fe2 C9 Fe3 14.5(3) . . . . ?
Fe1 Fe2 C9 Fe3 7.21(11) . . . . ?
C12 Fe3 C10 O10 -9(3) . . . . ?
C11 Fe3 C10 O10 66(3) . . . . ?
C9 Fe3 C10 O10 -99(3) . . . . ?
Ga1 Fe3 C10 O10 98(3) . . . . ?
Fe2 Fe3 C10 O10 -147(3) . . . . ?
Fe1 Fe3 C10 O10 152(3) . . . . ?
C12 Fe3 C11 O11 31(3) . . . . ?
C10 Fe3 C11 O11 -44(4) . . . . ?
C9 Fe3 C11 O11 120(3) . . . . ?
Ga1 Fe3 C11 O11 -76(3) . . . . ?
Fe2 Fe3 C11 O11 168(3) . . . . ?
Fe1 Fe3 C11 O11 -131(3) . . . . ?
C10 Fe3 C12 O12 -69(5) . . . . ?
C11 Fe3 C12 O12 124(5) . . . . ?
C9 Fe3 C12 O12 24(5) . . . . ?
Ga1 Fe3 C12 O12 -153(5) . . . . ?
Fe2 Fe3 C12 O12 30(5) . . . . ?
Fe1 Fe3 C12 O12 -151(5) . . . . ?
F1 CB1 CB2 F2 -0.3(6) . . . . ?
CB3 CB1 CB2 F2 179.7(4) 2_655 . . . ?
F1 CB1 CB2 CB3 179.6(4) . . . . ?
CB3 CB1 CB2 CB3 -0.4(6) 2_655 . . . ?
F2 CB2 CB3 F3 -0.2(6) . . . . ?
CB1 CB2 CB3 F3 180.0(4) . . . . ?
F2 CB2 CB3 CB1 -179.7(3) . . . 2_655 ?
CB1 CB2 CB3 CB1 0.4(6) . . . 2_655 ?
